data_4087318
loop_
_publ_author_name
'Aldrich, Kelly E.'
'Billow, Brennan S.'
'Holmes, Daniel'
'Bemowski, Ross D.'
'Odom, Aaron L.'

_publ_section_title
;
 Weakly Coordinating yet Ion Paired: Anion Effects on an Internal
 Rearrangement
;
_journal_issue 7
_journal_name_full Organometallics
_journal_page_first 1227
_journal_paper_doi 10.1021/acs.organomet.6b00839
_journal_volume 36
_journal_year 2017
_chemical_formula_moiety 'C20 H39 Cr N3 P, B C24 F20'
_chemical_formula_sum 'C44 H39 B Cr F20 N3 P'
_chemical_formula_weight 1083.56
_chemical_name_systematic
;
 ?
;
_space_group_crystal_system monoclinic
_space_group_IT_number 14
_space_group_name_Hall '-P 2ybc'
_space_group_name_H-M_alt 'P 1 21/c 1'
_symmetry_space_group_name_Hall '-P 2ybc'
_symmetry_space_group_name_H-M 'P 1 21/c 1'
_atom_sites_solution_hydrogens geom
_atom_sites_solution_primary direct
_audit_creation_date 2016-10-13
_audit_creation_method
;
Olex2 1.2
(compiled 2016.09.09 svn.r3337 for OlexSys, GUI svn.r5227)
;
_cell_angle_alpha 90
_cell_angle_beta 111.9260(10)
_cell_angle_gamma 90
_cell_formula_units_Z 4
_cell_length_a 15.8366(9)
_cell_length_b 16.5836(10)
_cell_length_c 18.8375(11)
_cell_measurement_reflns_used 9977
_cell_measurement_temperature 173(2)
_cell_measurement_theta_max 25.116
_cell_measurement_theta_min 2.331
_cell_volume 4589.4(5)
_computing_cell_refinement 'SAINT v8.34A (Bruker, 2013)'
_computing_data_reduction 'SAINT v8.34A (Bruker, 2013)'
_computing_molecular_graphics 'Olex2 (Dolomanov et al., 2009)'
_computing_publication_material 'Olex2 (Dolomanov et al., 2009)'
_computing_structure_refinement 'XL (Sheldrick, 2008)'
_computing_structure_solution 'ShelXS (Sheldrick, 2008)'
_diffrn_ambient_temperature 173(2)
_diffrn_detector_area_resol_mean 8
_diffrn_measured_fraction_theta_full 0.932
_diffrn_measured_fraction_theta_max 0.999
_diffrn_measurement_device_type 'Bruker APEX-II CCD'
_diffrn_measurement_method '\f and \w scans'
_diffrn_radiation_monochromator graphite
_diffrn_radiation_type MoK\a
_diffrn_radiation_wavelength 0.71073
_diffrn_reflns_av_R_equivalents 0.0603
_diffrn_reflns_av_unetI/netI 0.0526
_diffrn_reflns_Laue_measured_fraction_full 0.932
_diffrn_reflns_Laue_measured_fraction_max 0.999
_diffrn_reflns_limit_h_max 19
_diffrn_reflns_limit_h_min -19
_diffrn_reflns_limit_k_max 19
_diffrn_reflns_limit_k_min -19
_diffrn_reflns_limit_l_max 22
_diffrn_reflns_limit_l_min -22
_diffrn_reflns_number 37748
_diffrn_reflns_point_group_measured_fraction_full 0.932
_diffrn_reflns_point_group_measured_fraction_max 0.999
_diffrn_reflns_theta_full 26.000
_diffrn_reflns_theta_max 25.378
_diffrn_reflns_theta_min 1.693
_diffrn_source 'sealed tube'
_diffrn_standards_number 0
_exptl_absorpt_coefficient_mu 0.402
_exptl_absorpt_correction_T_max 0.7452
_exptl_absorpt_correction_T_min 0.6694
_exptl_absorpt_correction_type multi-scan
_exptl_absorpt_process_details
;
SADABS-2014/5 (Bruker,2014/5) was used for absorption correction.
wR2(int) was 0.0609 before and 0.0569 after correction.
The Ratio of minimum to maximum transmission is 0.8983.
The \l/2 correction factor is 0.00150.
;
_exptl_crystal_colour yellow
_exptl_crystal_colour_primary yellow
_exptl_crystal_density_diffrn 1.568
_exptl_crystal_description needle
_exptl_crystal_F_000 2192
_exptl_crystal_size_max 0.205
_exptl_crystal_size_mid 0.097
_exptl_crystal_size_min 0.084
_refine_diff_density_max 0.451
_refine_diff_density_min -0.382
_refine_diff_density_rms 0.061
_refine_ls_extinction_method none
_refine_ls_goodness_of_fit_ref 1.017
_refine_ls_hydrogen_treatment constr
_refine_ls_matrix_type full
_refine_ls_number_parameters 641
_refine_ls_number_reflns 8413
_refine_ls_number_restraints 0
_refine_ls_restrained_S_all 1.017
_refine_ls_R_factor_all 0.0716
_refine_ls_R_factor_gt 0.0433
_refine_ls_shift/su_max 0.001
_refine_ls_shift/su_mean 0.000
_refine_ls_structure_factor_coef Fsqd
_refine_ls_weighting_details 'w=1/[\s^2^(Fo^2^)+(0.0462P)^2^+2.1224P] where P=(Fo^2^+2Fc^2^)/3'
_refine_ls_weighting_scheme calc
_refine_ls_wR_factor_gt 0.0952
_refine_ls_wR_factor_ref 0.1103
_reflns_Friedel_coverage 0.000
_reflns_number_gt 5896
_reflns_number_total 8413
_reflns_threshold_expression 'I > 2\s(I)'
_cod_data_source_file om6b00839_si_002.cif
_cod_data_source_block p21c_final
_cod_database_code 4087318
_shelxl_version_number 2013-4
_shelx_space_group_comment
;
The symmetry employed for this shelxl refinement is uniquely defined
by the following loop, which should always be used as a source of
symmetry information in preference to the above space-group names.
They are only intended as comments.
;
_shelx_estimated_absorpt_t_max 0.967
_shelx_estimated_absorpt_t_min 0.922
_olex2_refinement_description
;
1. Fixed Uiso
 At 1.2 times of:
  All C(H) groups
 At 1.5 times of:
  All C(H,H,H) groups
2.a Ternary CH refined with riding coordinates:
 C1(H1), C4(H4), C7(H7), C10(H10)
2.b Aromatic/amide H refined with riding coordinates:
 C16(H16), C17(H17), C18(H18), C19(H19), C20(H20)
2.c Idealised Me refined as rotating group:
 C2(H2A,H2B,H2C), C3(H3A,H3B,H3C), C5(H5A,H5B,H5C), C6(H6A,H6B,H6C), C8(H8A,
 H8B,H8C), C9(H9A,H9B,H9C), C11(H11A,H11B,H11C), C12(H12A,H12B,H12C), C13(H13A,
 H13B,H13C), C14(H14A,H14B,H14C)
;
_olex2_diffrn_ambient_temperature_device 'Oxford Cryosystems'
_olex2_submission_special_instructions 'No special instructions were received'

loop_
_space_group_symop_operation_xyz
'x, y, z'
'-x, y+1/2, -z+1/2'
'-x, -y, -z'
'x, -y-1/2, z-1/2'

loop_
_atom_site_label
_atom_site_type_symbol
_atom_site_fract_x
_atom_site_fract_y
_atom_site_fract_z
_atom_site_U_iso_or_equiv
_atom_site_adp_type
_atom_site_occupancy
_atom_site_site_symmetry_order
_atom_site_calc_flag
_atom_site_refinement_flags_posn
Cr1 Cr 0.17359(3) 0.38265(2) -0.00145(2) 0.02372(12) Uani 1 1 d .
P1 P 0.25475(5) 0.31660(4) 0.11654(4) 0.02862(18) Uani 1 1 d .
N1 N 0.08375(15) 0.39607(13) 0.01010(13) 0.0281(5) Uani 1 1 d .
N2 N 0.22590(15) 0.48080(13) 0.00410(12) 0.0267(5) Uani 1 1 d .
N3 N 0.14862(15) 0.31098(13) -0.07881(12) 0.0270(5) Uani 1 1 d .
C1 C 0.1853(2) 0.56122(16) 0.00614(16) 0.0316(7) Uani 1 1 d .
H1 H 0.2298 0.6033 0.0045 0.038 Uiso 1 1 calc R
C2 C 0.1690(2) 0.57197(18) 0.08050(18) 0.0397(8) Uani 1 1 d .
H2A H 0.1241 0.5324 0.0826 0.060 Uiso 1 1 calc GR
H2B H 0.1463 0.6265 0.0825 0.060 Uiso 1 1 calc GR
H2C H 0.2263 0.5638 0.1242 0.060 Uiso 1 1 calc GR
C3 C 0.0993(2) 0.57208(18) -0.06322(18) 0.0385(8) Uani 1 1 d .
H3A H 0.1121 0.5625 -0.1096 0.058 Uiso 1 1 calc GR
H3B H 0.0766 0.6272 -0.0640 0.058 Uiso 1 1 calc GR
H3C H 0.0533 0.5336 -0.0612 0.058 Uiso 1 1 calc GR
C4 C 0.31810(18) 0.48228(18) 0.00074(17) 0.0333(7) Uani 1 1 d .
H4 H 0.3378 0.4249 0.0014 0.040 Uiso 1 1 calc R
C5 C 0.3862(2) 0.5226(2) 0.0718(2) 0.0475(9) Uani 1 1 d .
H5A H 0.3721 0.5803 0.0711 0.071 Uiso 1 1 calc GR
H5B H 0.4479 0.5158 0.0724 0.071 Uiso 1 1 calc GR
H5C H 0.3823 0.4978 0.1177 0.071 Uiso 1 1 calc GR
C6 C 0.3178(2) 0.5197(2) -0.07343(19) 0.0467(9) Uani 1 1 d .
H6A H 0.2760 0.4895 -0.1172 0.070 Uiso 1 1 calc GR
H6B H 0.3793 0.5176 -0.0741 0.070 Uiso 1 1 calc GR
H6C H 0.2978 0.5759 -0.0766 0.070 Uiso 1 1 calc GR
C7 C 0.0587(2) 0.27589(19) -0.12690(17) 0.0374(7) Uani 1 1 d .
H7 H 0.0693 0.2355 -0.1622 0.045 Uiso 1 1 calc R
C8 C -0.0025(2) 0.3423(2) -0.17586(18) 0.0447(8) Uani 1 1 d .
H8A H -0.0154 0.3818 -0.1426 0.067 Uiso 1 1 calc GR
H8B H -0.0597 0.3185 -0.2105 0.067 Uiso 1 1 calc GR
H8C H 0.0284 0.3690 -0.2059 0.067 Uiso 1 1 calc GR
C9 C 0.0154(2) 0.23235(19) -0.07840(19) 0.0431(8) Uani 1 1 d .
H9A H 0.0572 0.1909 -0.0476 0.065 Uiso 1 1 calc GR
H9B H -0.0415 0.2070 -0.1117 0.065 Uiso 1 1 calc GR
H9C H 0.0025 0.2710 -0.0445 0.065 Uiso 1 1 calc GR
C10 C 0.22505(19) 0.29083(18) -0.10295(16) 0.0323(7) Uani 1 1 d .
H10 H 0.2786 0.3230 -0.0698 0.039 Uiso 1 1 calc R
C11 C 0.2066(2) 0.3157(2) -0.18534(18) 0.0495(9) Uani 1 1 d .
H11A H 0.1567 0.2831 -0.2202 0.074 Uiso 1 1 calc GR
H11B H 0.2615 0.3072 -0.1966 0.074 Uiso 1 1 calc GR
H11C H 0.1896 0.3728 -0.1921 0.074 Uiso 1 1 calc GR
C12 C 0.2517(2) 0.20242(19) -0.0881(2) 0.0468(9) Uani 1 1 d .
H12A H 0.2672 0.1903 -0.0338 0.070 Uiso 1 1 calc GR
H12B H 0.3045 0.1916 -0.1018 0.070 Uiso 1 1 calc GR
H12C H 0.2006 0.1684 -0.1191 0.070 Uiso 1 1 calc GR
C13 C 0.2123(2) 0.21677(18) 0.12384(18) 0.0404(8) Uani 1 1 d .
H13A H 0.1493 0.2207 0.1207 0.061 Uiso 1 1 calc GR
H13B H 0.2501 0.1925 0.1729 0.061 Uiso 1 1 calc GR
H13C H 0.2147 0.1831 0.0819 0.061 Uiso 1 1 calc GR
C14 C 0.3741(2) 0.30112(19) 0.13468(18) 0.0405(8) Uani 1 1 d .
H14A H 0.3802 0.2684 0.0935 0.061 Uiso 1 1 calc GR
H14B H 0.4031 0.2732 0.1837 0.061 Uiso 1 1 calc GR
H14C H 0.4038 0.3534 0.1367 0.061 Uiso 1 1 calc GR
C15 C 0.2457(2) 0.37663(17) 0.19376(15) 0.0308(7) Uani 1 1 d .
C16 C 0.3204(2) 0.41463(19) 0.24732(17) 0.0394(8) Uani 1 1 d .
H16 H 0.3798 0.4047 0.2480 0.047 Uiso 1 1 calc R
C17 C 0.3080(3) 0.4675(2) 0.30008(18) 0.0478(9) Uani 1 1 d .
H17 H 0.3592 0.4933 0.3370 0.057 Uiso 1 1 calc R
C18 C 0.2220(3) 0.48244(19) 0.29908(18) 0.0479(9) Uani 1 1 d .
H18 H 0.2137 0.5195 0.3343 0.057 Uiso 1 1 calc R
C19 C 0.1481(2) 0.4433(2) 0.24670(18) 0.0442(8) Uani 1 1 d .
H19 H 0.0889 0.4527 0.2467 0.053 Uiso 1 1 calc R
C20 C 0.1594(2) 0.39075(18) 0.19431(17) 0.0359(7) Uani 1 1 d .
H20 H 0.1081 0.3641 0.1585 0.043 Uiso 1 1 calc R
F1 F 0.82234(10) 0.25774(9) 0.48974(9) 0.0349(4) Uani 1 1 d .
F2 F 0.98463(11) 0.26623(9) 0.60397(10) 0.0417(4) Uani 1 1 d .
F3 F 1.05532(11) 0.41114(11) 0.66341(10) 0.0490(5) Uani 1 1 d .
F4 F 0.95913(13) 0.54857(10) 0.60677(11) 0.0541(5) Uani 1 1 d .
F5 F 0.79852(11) 0.54256(9) 0.49379(10) 0.0398(4) Uani 1 1 d .
F6 F 0.64990(11) 0.47420(10) 0.52381(9) 0.0400(4) Uani 1 1 d .
F7 F 0.53929(12) 0.60012(11) 0.50068(11) 0.0527(5) Uani 1 1 d .
F8 F 0.45872(13) 0.66409(11) 0.35777(12) 0.0602(6) Uani 1 1 d .
F9 F 0.49269(13) 0.59774(11) 0.23904(11) 0.0575(5) Uani 1 1 d .
F10 F 0.60257(12) 0.47312(10) 0.26000(9) 0.0449(5) Uani 1 1 d .
F11 F 0.79297(11) 0.48789(9) 0.34416(9) 0.0388(4) Uani 1 1 d .
F12 F 0.86316(12) 0.44860(11) 0.24012(10) 0.0449(5) Uani 1 1 d .
F13 F 0.84423(12) 0.29649(11) 0.18240(10) 0.0472(5) Uani 1 1 d .
F14 F 0.75459(12) 0.18330(10) 0.23315(9) 0.0406(4) Uani 1 1 d .
F15 F 0.68574(11) 0.21974(9) 0.33673(9) 0.0343(4) Uani 1 1 d .
F16 F 0.53605(11) 0.32383(10) 0.30356(9) 0.0387(4) Uani 1 1 d .
F17 F 0.41813(12) 0.22059(12) 0.32266(11) 0.0546(5) Uani 1 1 d .
F18 F 0.44840(13) 0.15687(11) 0.46419(13) 0.0599(6) Uani 1 1 d .
F19 F 0.59827(13) 0.20307(10) 0.58526(11) 0.0492(5) Uani 1 1 d .
F20 F 0.71362(11) 0.30915(10) 0.56848(9) 0.0397(4) Uani 1 1 d .
C21 C 0.79874(19) 0.39870(16) 0.48671(15) 0.0265(6) Uani 1 1 d .
C22 C 0.85321(19) 0.33224(16) 0.51759(16) 0.0274(6) Uani 1 1 d .
C23 C 0.93713(19) 0.33447(16) 0.57589(17) 0.0308(7) Uani 1 1 d .
C24 C 0.97313(19) 0.40743(18) 0.60631(17) 0.0346(7) Uani 1 1 d .
C25 C 0.9246(2) 0.47608(17) 0.57768(17) 0.0346(7) Uani 1 1 d .
C26 C 0.84039(19) 0.47099(16) 0.51864(16) 0.0298(7) Uani 1 1 d .
C27 C 0.63618(18) 0.46791(16) 0.39445(16) 0.0274(6) Uani 1 1 d .
C28 C 0.61368(19) 0.50373(17) 0.45145(17) 0.0315(7) Uani 1 1 d .
C29 C 0.5565(2) 0.56869(18) 0.44146(19) 0.0379(8) Uani 1 1 d .
C30 C 0.5158(2) 0.60098(17) 0.3698(2) 0.0402(8) Uani 1 1 d .
C31 C 0.5333(2) 0.56745(18) 0.31018(18) 0.0383(8) Uani 1 1 d .
C32 C 0.5915(2) 0.50250(17) 0.32304(16) 0.0331(7) Uani 1 1 d .
C33 C 0.73316(18) 0.35708(16) 0.34506(15) 0.0260(6) Uani 1 1 d .
C34 C 0.78102(19) 0.41125(16) 0.31732(16) 0.0294(7) Uani 1 1 d .
C35 C 0.8173(2) 0.39244(17) 0.26361(16) 0.0319(7) Uani 1 1 d .
C36 C 0.8082(2) 0.31601(19) 0.23433(16) 0.0332(7) Uani 1 1 d .
C37 C 0.76296(19) 0.25914(17) 0.26006(16) 0.0311(7) Uani 1 1 d .
C38 C 0.72708(18) 0.28040(16) 0.31422(15) 0.0270(6) Uani 1 1 d .
C39 C 0.63376(18) 0.31939(16) 0.43377(16) 0.0257(6) Uani 1 1 d .
C40 C 0.55460(19) 0.29499(17) 0.37528(16) 0.0305(7) Uani 1 1 d .
C41 C 0.49283(19) 0.24204(18) 0.38351(19) 0.0366(7) Uani 1 1 d .
C42 C 0.5075(2) 0.21027(18) 0.4542(2) 0.0398(8) Uani 1 1 d .
C43 C 0.5829(2) 0.23338(17) 0.51516(19) 0.0357(7) Uani 1 1 d .
C44 C 0.64328(19) 0.28800(17) 0.50449(16) 0.0298(7) Uani 1 1 d .
B1 B 0.7005(2) 0.38629(18) 0.41472(18) 0.0267(7) Uani 1 1 d .

loop_
_atom_site_aniso_label
_atom_site_aniso_U_11
_atom_site_aniso_U_22
_atom_site_aniso_U_33
_atom_site_aniso_U_23
_atom_site_aniso_U_13
_atom_site_aniso_U_12
Cr1 0.0243(2) 0.0233(2) 0.0248(2) -0.00171(19) 0.01059(19) -0.00023(18)
P1 0.0301(4) 0.0296(4) 0.0259(4) -0.0001(3) 0.0101(3) 0.0010(3)
N1 0.0300(14) 0.0289(13) 0.0288(13) -0.0031(10) 0.0148(11) -0.0003(10)
N2 0.0254(13) 0.0278(13) 0.0285(13) 0.0000(10) 0.0119(10) 0.0005(10)
N3 0.0267(13) 0.0281(13) 0.0265(13) -0.0002(10) 0.0102(11) 0.0024(10)
C1 0.0383(18) 0.0199(14) 0.0420(18) -0.0001(13) 0.0212(15) 0.0005(12)
C2 0.052(2) 0.0268(16) 0.0455(19) -0.0055(14) 0.0242(16) 0.0024(14)
C3 0.0435(19) 0.0292(16) 0.046(2) 0.0086(14) 0.0209(16) 0.0083(14)
C4 0.0225(16) 0.0315(16) 0.0466(19) 0.0021(14) 0.0138(14) 0.0006(12)
C5 0.0319(18) 0.047(2) 0.060(2) 0.0027(17) 0.0128(17) -0.0052(15)
C6 0.043(2) 0.048(2) 0.060(2) 0.0084(17) 0.0319(18) -0.0017(16)
C7 0.0334(18) 0.0453(19) 0.0326(17) -0.0132(14) 0.0112(14) -0.0066(14)
C8 0.0310(18) 0.062(2) 0.0358(19) 0.0018(16) 0.0069(15) -0.0007(16)
C9 0.0385(19) 0.0415(19) 0.048(2) -0.0100(15) 0.0152(16) -0.0136(15)
C10 0.0264(16) 0.0413(17) 0.0297(16) -0.0075(13) 0.0109(13) 0.0034(13)
C11 0.038(2) 0.078(3) 0.038(2) -0.0027(18) 0.0210(16) 0.0079(18)
C12 0.046(2) 0.0431(19) 0.051(2) -0.0105(16) 0.0175(17) 0.0108(16)
C13 0.057(2) 0.0321(17) 0.0350(18) 0.0014(14) 0.0201(16) -0.0024(15)
C14 0.0354(18) 0.0456(19) 0.0370(18) 0.0018(15) 0.0096(15) 0.0106(15)
C15 0.0392(18) 0.0296(16) 0.0225(15) 0.0038(12) 0.0101(13) 0.0003(13)
C16 0.0406(19) 0.0461(19) 0.0320(18) -0.0036(15) 0.0142(15) -0.0095(15)
C17 0.060(2) 0.048(2) 0.0348(19) -0.0095(16) 0.0175(17) -0.0178(18)
C18 0.079(3) 0.0368(19) 0.0342(19) -0.0062(15) 0.0285(19) -0.0009(18)
C19 0.053(2) 0.051(2) 0.0335(18) 0.0042(16) 0.0220(17) 0.0100(17)
C20 0.0381(18) 0.0402(18) 0.0288(16) 0.0009(14) 0.0119(14) 0.0019(14)
F1 0.0322(9) 0.0232(8) 0.0429(10) -0.0046(7) 0.0067(8) -0.0003(7)
F2 0.0317(10) 0.0303(9) 0.0512(11) 0.0044(8) 0.0018(8) 0.0047(7)
F3 0.0320(10) 0.0447(11) 0.0511(12) -0.0011(9) -0.0066(9) -0.0073(8)
F4 0.0506(12) 0.0294(10) 0.0599(13) -0.0090(9) -0.0050(10) -0.0100(8)
F5 0.0404(10) 0.0229(9) 0.0466(11) -0.0017(7) 0.0053(8) 0.0017(7)
F6 0.0418(11) 0.0462(11) 0.0322(10) -0.0035(8) 0.0141(8) 0.0068(8)
F7 0.0459(12) 0.0508(12) 0.0649(13) -0.0194(10) 0.0248(10) 0.0067(9)
F8 0.0479(12) 0.0398(11) 0.0839(15) -0.0013(10) 0.0142(11) 0.0200(9)
F9 0.0600(13) 0.0479(12) 0.0502(12) 0.0146(9) 0.0041(10) 0.0166(10)
F10 0.0514(12) 0.0472(11) 0.0323(10) 0.0031(8) 0.0113(9) 0.0108(9)
F11 0.0479(11) 0.0289(9) 0.0440(10) -0.0052(8) 0.0220(9) -0.0084(8)
F12 0.0532(12) 0.0490(11) 0.0383(10) -0.0015(8) 0.0238(9) -0.0157(9)
F13 0.0554(12) 0.0563(12) 0.0399(11) -0.0101(9) 0.0292(9) -0.0053(9)
F14 0.0487(11) 0.0333(10) 0.0418(10) -0.0114(8) 0.0192(9) -0.0013(8)
F15 0.0383(10) 0.0269(9) 0.0423(10) -0.0040(7) 0.0203(8) -0.0052(7)
F16 0.0297(9) 0.0458(10) 0.0338(10) -0.0006(8) 0.0039(8) -0.0022(8)
F17 0.0267(10) 0.0624(13) 0.0683(13) -0.0110(10) 0.0105(10) -0.0135(9)
F18 0.0459(12) 0.0491(12) 0.1004(17) 0.0057(11) 0.0453(12) -0.0109(9)
F19 0.0634(13) 0.0425(11) 0.0562(12) 0.0152(9) 0.0390(10) 0.0101(9)
F20 0.0414(11) 0.0470(11) 0.0298(10) 0.0033(8) 0.0122(8) -0.0008(8)
C21 0.0282(16) 0.0272(15) 0.0247(15) -0.0011(12) 0.0107(12) -0.0003(12)
C22 0.0291(16) 0.0229(15) 0.0306(16) -0.0061(12) 0.0117(13) -0.0044(12)
C23 0.0288(16) 0.0266(16) 0.0350(17) 0.0034(13) 0.0095(14) 0.0018(13)
C24 0.0274(17) 0.0362(17) 0.0323(17) 0.0015(13) 0.0020(14) -0.0070(13)
C25 0.0363(18) 0.0242(15) 0.0375(17) -0.0057(13) 0.0071(14) -0.0093(13)
C26 0.0326(17) 0.0242(15) 0.0313(16) -0.0016(12) 0.0107(14) 0.0013(13)
C27 0.0255(15) 0.0254(15) 0.0301(16) -0.0010(12) 0.0089(13) -0.0004(12)
C28 0.0275(16) 0.0277(15) 0.0361(17) -0.0024(13) 0.0083(14) 0.0001(12)
C29 0.0315(17) 0.0343(17) 0.048(2) -0.0140(15) 0.0143(15) -0.0012(14)
C30 0.0277(17) 0.0263(16) 0.061(2) -0.0029(15) 0.0105(16) 0.0054(13)
C31 0.0324(18) 0.0298(17) 0.043(2) 0.0069(14) 0.0035(15) 0.0030(13)
C32 0.0339(17) 0.0332(16) 0.0299(17) -0.0035(13) 0.0092(14) 0.0009(13)
C33 0.0222(15) 0.0279(15) 0.0240(15) -0.0006(12) 0.0043(12) 0.0004(12)
C34 0.0294(16) 0.0275(15) 0.0283(16) -0.0013(12) 0.0072(13) -0.0005(12)
C35 0.0323(17) 0.0359(17) 0.0266(16) 0.0013(13) 0.0099(13) -0.0069(13)
C36 0.0298(17) 0.0471(19) 0.0228(16) -0.0042(13) 0.0098(13) 0.0008(14)
C37 0.0301(16) 0.0307(16) 0.0265(16) -0.0073(13) 0.0035(13) -0.0002(13)
C38 0.0216(15) 0.0310(16) 0.0264(16) 0.0014(12) 0.0067(12) -0.0014(12)
C39 0.0233(15) 0.0240(14) 0.0306(16) -0.0025(12) 0.0109(13) 0.0050(11)
C40 0.0273(16) 0.0345(16) 0.0293(16) -0.0006(13) 0.0100(13) 0.0050(13)
C41 0.0210(16) 0.0365(17) 0.053(2) -0.0075(15) 0.0142(15) -0.0018(13)
C42 0.0335(18) 0.0292(16) 0.068(2) 0.0012(16) 0.0320(18) 0.0008(14)
C43 0.0417(19) 0.0281(16) 0.049(2) 0.0062(14) 0.0297(17) 0.0095(14)
C44 0.0279(16) 0.0305(16) 0.0329(17) -0.0016(13) 0.0136(14) 0.0035(13)
B1 0.0260(17) 0.0234(16) 0.0301(18) -0.0004(14) 0.0099(14) 0.0001(13)

loop_
_atom_type_symbol
_atom_type_description
_atom_type_scat_dispersion_real
_atom_type_scat_dispersion_imag
_atom_type_scat_source
C C 0.0033 0.0016 'International Tables Vol C Tables 4.2.6.8 and 6.1.1.4'
H H 0.0000 0.0000 'International Tables Vol C Tables 4.2.6.8 and 6.1.1.4'
B B 0.0013 0.0007 'International Tables Vol C Tables 4.2.6.8 and 6.1.1.4'
Cr Cr 0.3209 0.6236 'International Tables Vol C Tables 4.2.6.8 and 6.1.1.4'
F F 0.0171 0.0103 'International Tables Vol C Tables 4.2.6.8 and 6.1.1.4'
N N 0.0061 0.0033 'International Tables Vol C Tables 4.2.6.8 and 6.1.1.4'
P P 0.1023 0.0942 'International Tables Vol C Tables 4.2.6.8 and 6.1.1.4'

loop_
_geom_angle_atom_site_label_1
_geom_angle_atom_site_label_2
_geom_angle_atom_site_label_3
_geom_angle
N1 Cr1 P1 98.07(9)
N1 Cr1 N2 106.85(11)
N1 Cr1 N3 105.95(11)
N2 Cr1 P1 106.49(7)
N3 Cr1 P1 109.27(7)
N3 Cr1 N2 126.55(10)
C13 P1 Cr1 113.92(11)
C13 P1 C15 107.35(14)
C14 P1 Cr1 113.81(11)
C14 P1 C13 104.31(15)
C14 P1 C15 108.48(14)
C15 P1 Cr1 108.66(9)
C1 N2 Cr1 127.94(18)
C4 N2 Cr1 116.61(17)
C4 N2 C1 115.3(2)
C7 N3 Cr1 128.23(18)
C10 N3 Cr1 116.00(18)
C10 N3 C7 115.4(2)
N2 C1 H1 108.0
N2 C1 C2 110.5(2)
N2 C1 C3 110.1(2)
C2 C1 H1 108.0
C3 C1 H1 108.0
C3 C1 C2 112.0(3)
C1 C2 H2A 109.5
C1 C2 H2B 109.5
C1 C2 H2C 109.5
H2A C2 H2B 109.5
H2A C2 H2C 109.5
H2B C2 H2C 109.5
C1 C3 H3A 109.5
C1 C3 H3B 109.5
C1 C3 H3C 109.5
H3A C3 H3B 109.5
H3A C3 H3C 109.5
H3B C3 H3C 109.5
N2 C4 H4 107.0
N2 C4 C5 110.7(2)
N2 C4 C6 112.2(2)
C5 C4 H4 107.0
C5 C4 C6 112.7(3)
C6 C4 H4 107.0
C4 C5 H5A 109.5
C4 C5 H5B 109.5
C4 C5 H5C 109.5
H5A C5 H5B 109.5
H5A C5 H5C 109.5
H5B C5 H5C 109.5
C4 C6 H6A 109.5
C4 C6 H6B 109.5
C4 C6 H6C 109.5
H6A C6 H6B 109.5
H6A C6 H6C 109.5
H6B C6 H6C 109.5
N3 C7 H7 107.9
N3 C7 C8 109.4(2)
N3 C7 C9 111.4(2)
C8 C7 H7 107.9
C9 C7 H7 107.9
C9 C7 C8 112.3(3)
C7 C8 H8A 109.5
C7 C8 H8B 109.5
C7 C8 H8C 109.5
H8A C8 H8B 109.5
H8A C8 H8C 109.5
H8B C8 H8C 109.5
C7 C9 H9A 109.5
C7 C9 H9B 109.5
C7 C9 H9C 109.5
H9A C9 H9B 109.5
H9A C9 H9C 109.5
H9B C9 H9C 109.5
N3 C10 H10 106.7
N3 C10 C11 112.5(2)
N3 C10 C12 111.3(2)
C11 C10 H10 106.7
C12 C10 H10 106.7
C12 C10 C11 112.5(3)
C10 C11 H11A 109.5
C10 C11 H11B 109.5
C10 C11 H11C 109.5
H11A C11 H11B 109.5
H11A C11 H11C 109.5
H11B C11 H11C 109.5
C10 C12 H12A 109.5
C10 C12 H12B 109.5
C10 C12 H12C 109.5
H12A C12 H12B 109.5
H12A C12 H12C 109.5
H12B C12 H12C 109.5
P1 C13 H13A 109.5
P1 C13 H13B 109.5
P1 C13 H13C 109.5
H13A C13 H13B 109.5
H13A C13 H13C 109.5
H13B C13 H13C 109.5
P1 C14 H14A 109.5
P1 C14 H14B 109.5
P1 C14 H14C 109.5
H14A C14 H14B 109.5
H14A C14 H14C 109.5
H14B C14 H14C 109.5
C16 C15 P1 122.1(2)
C16 C15 C20 119.5(3)
C20 C15 P1 118.1(2)
C15 C16 H16 120.1
C15 C16 C17 119.7(3)
C17 C16 H16 120.1
C16 C17 H17 119.8
C18 C17 C16 120.4(3)
C18 C17 H17 119.8
C17 C18 H18 120.1
C17 C18 C19 119.7(3)
C19 C18 H18 120.1
C18 C19 H19 119.8
C20 C19 C18 120.5(3)
C20 C19 H19 119.8
C15 C20 H20 119.9
C19 C20 C15 120.2(3)
C19 C20 H20 119.9
C22 C21 C26 112.5(2)
C22 C21 B1 119.6(2)
C26 C21 B1 127.7(2)
F1 C22 C21 118.9(2)
F1 C22 C23 115.8(2)
C23 C22 C21 125.4(3)
F2 C23 C22 121.4(2)
F2 C23 C24 119.5(3)
C24 C23 C22 119.1(3)
F3 C24 C23 120.2(3)
F3 C24 C25 120.7(3)
C25 C24 C23 119.1(3)
F4 C25 C24 119.9(3)
F4 C25 C26 120.2(3)
C24 C25 C26 119.8(3)
F5 C26 C21 120.9(2)
F5 C26 C25 115.1(2)
C25 C26 C21 124.0(3)
C28 C27 C32 112.8(3)
C28 C27 B1 119.2(2)
C32 C27 B1 127.6(2)
F6 C28 C27 119.3(2)
F6 C28 C29 115.5(3)
C29 C28 C27 125.2(3)
F7 C29 C28 121.1(3)
F7 C29 C30 119.9(3)
C30 C29 C28 119.0(3)
F8 C30 C29 120.6(3)
F8 C30 C31 120.4(3)
C29 C30 C31 119.0(3)
F9 C31 C30 119.7(3)
F9 C31 C32 120.3(3)
C30 C31 C32 119.9(3)
F10 C32 C27 120.9(2)
F10 C32 C31 115.1(3)
C31 C32 C27 124.0(3)
C34 C33 B1 118.9(2)
C38 C33 C34 113.3(2)
C38 C33 B1 127.5(2)
F11 C34 C33 118.9(2)
F11 C34 C35 116.7(2)
C35 C34 C33 124.4(3)
F12 C35 C34 120.5(3)
F12 C35 C36 119.6(3)
C36 C35 C34 119.8(3)
F13 C36 C35 120.5(3)
F13 C36 C37 120.6(3)
C35 C36 C37 118.9(3)
F14 C37 C36 119.9(3)
F14 C37 C38 120.4(3)
C36 C37 C38 119.7(3)
F15 C38 C33 121.1(2)
F15 C38 C37 114.9(2)
C37 C38 C33 123.9(3)
C40 C39 C44 113.4(3)
C40 C39 B1 118.9(2)
C44 C39 B1 127.5(2)
F16 C40 C39 118.9(3)
F16 C40 C41 116.2(3)
C41 C40 C39 124.9(3)
F17 C41 C40 120.7(3)
F17 C41 C42 120.0(3)
C40 C41 C42 119.3(3)
F18 C42 C41 120.9(3)
F18 C42 C43 119.9(3)
C43 C42 C41 119.2(3)
F19 C43 C42 120.1(3)
F19 C43 C44 120.3(3)
C42 C43 C44 119.7(3)
F20 C44 C39 121.3(2)
F20 C44 C43 115.2(3)
C39 C44 C43 123.5(3)
C21 B1 C33 102.2(2)
C21 B1 C39 112.7(2)
C27 B1 C21 113.5(2)
C27 B1 C33 113.9(2)
C27 B1 C39 102.1(2)
C33 B1 C39 112.9(2)

loop_
_geom_bond_atom_site_label_1
_geom_bond_atom_site_label_2
_geom_bond_distance
Cr1 P1 2.3787(9)
Cr1 N1 1.534(2)
Cr1 N2 1.812(2)
Cr1 N3 1.806(2)
P1 C13 1.811(3)
P1 C14 1.809(3)
P1 C15 1.812(3)
N2 C1 1.487(3)
N2 C4 1.485(3)
N3 C7 1.491(4)
N3 C10 1.481(3)
C1 H1 1.0000
C1 C2 1.527(4)
C1 C3 1.505(4)
C2 H2A 0.9800
C2 H2B 0.9800
C2 H2C 0.9800
C3 H3A 0.9800
C3 H3B 0.9800
C3 H3C 0.9800
C4 H4 1.0000
C4 C5 1.525(4)
C4 C6 1.527(4)
C5 H5A 0.9800
C5 H5B 0.9800
C5 H5C 0.9800
C6 H6A 0.9800
C6 H6B 0.9800
C6 H6C 0.9800
C7 H7 1.0000
C7 C8 1.528(4)
C7 C9 1.515(4)
C8 H8A 0.9800
C8 H8B 0.9800
C8 H8C 0.9800
C9 H9A 0.9800
C9 H9B 0.9800
C9 H9C 0.9800
C10 H10 1.0000
C10 C11 1.525(4)
C10 C12 1.522(4)
C11 H11A 0.9800
C11 H11B 0.9800
C11 H11C 0.9800
C12 H12A 0.9800
C12 H12B 0.9800
C12 H12C 0.9800
C13 H13A 0.9800
C13 H13B 0.9800
C13 H13C 0.9800
C14 H14A 0.9800
C14 H14B 0.9800
C14 H14C 0.9800
C15 C16 1.387(4)
C15 C20 1.390(4)
C16 H16 0.9500
C16 C17 1.392(4)
C17 H17 0.9500
C17 C18 1.378(5)
C18 H18 0.9500
C18 C19 1.379(5)
C19 H19 0.9500
C19 C20 1.378(4)
C20 H20 0.9500
F1 C22 1.360(3)
F2 C23 1.353(3)
F3 C24 1.345(3)
F4 C25 1.349(3)
F5 C26 1.355(3)
F6 C28 1.358(3)
F7 C29 1.348(3)
F8 C30 1.346(3)
F9 C31 1.348(3)
F10 C32 1.355(3)
F11 C34 1.355(3)
F12 C35 1.353(3)
F13 C36 1.343(3)
F14 C37 1.344(3)
F15 C38 1.352(3)
F16 C40 1.358(3)
F17 C41 1.352(3)
F18 C42 1.352(3)
F19 C43 1.347(3)
F20 C44 1.347(3)
C21 C22 1.387(4)
C21 C26 1.392(4)
C21 B1 1.651(4)
C22 C23 1.373(4)
C23 C24 1.369(4)
C24 C25 1.367(4)
C25 C26 1.384(4)
C27 C28 1.385(4)
C27 C32 1.389(4)
C27 B1 1.651(4)
C28 C29 1.374(4)
C29 C30 1.369(4)
C30 C31 1.371(4)
C31 C32 1.378(4)
C33 C34 1.397(4)
C33 C38 1.386(4)
C33 B1 1.653(4)
C34 C35 1.373(4)
C35 C36 1.368(4)
C36 C37 1.378(4)
C37 C38 1.386(4)
C39 C40 1.385(4)
C39 C44 1.385(4)
C39 B1 1.661(4)
C40 C41 1.366(4)
C41 C42 1.368(4)
C42 C43 1.366(5)
C43 C44 1.386(4)

loop_
_geom_torsion_atom_site_label_1
_geom_torsion_atom_site_label_2
_geom_torsion_atom_site_label_3
_geom_torsion_atom_site_label_4
_geom_torsion
Cr1 P1 C15 C16 -113.3(2)
Cr1 P1 C15 C20 60.5(2)
Cr1 N2 C1 C2 67.0(3)
Cr1 N2 C1 C3 -57.3(3)
Cr1 N2 C4 C5 -122.1(2)
Cr1 N2 C4 C6 111.1(2)
Cr1 N3 C7 C8 66.6(3)
Cr1 N3 C7 C9 -58.1(3)
Cr1 N3 C10 C11 -116.9(2)
Cr1 N3 C10 C12 115.8(2)
P1 Cr1 N2 C1 -113.6(2)
P1 Cr1 N2 C4 71.18(19)
P1 Cr1 N3 C7 109.2(2)
P1 Cr1 N3 C10 -77.75(19)
P1 C15 C16 C17 172.6(2)
P1 C15 C20 C19 -172.7(2)
N1 Cr1 N2 C1 -9.5(2)
N1 Cr1 N2 C4 175.23(19)
N1 Cr1 N3 C7 4.5(3)
N1 Cr1 N3 C10 177.50(19)
N2 Cr1 N3 C7 -121.5(2)
N2 Cr1 N3 C10 51.6(2)
N3 Cr1 N2 C1 116.1(2)
N3 Cr1 N2 C4 -59.2(2)
C1 N2 C4 C5 62.0(3)
C1 N2 C4 C6 -64.8(3)
C4 N2 C1 C2 -117.7(3)
C4 N2 C1 C3 118.1(3)
C7 N3 C10 C11 57.0(3)
C7 N3 C10 C12 -70.3(3)
C10 N3 C7 C8 -106.5(3)
C10 N3 C7 C9 128.8(3)
C13 P1 C15 C16 123.1(3)
C13 P1 C15 C20 -63.1(3)
C14 P1 C15 C16 10.9(3)
C14 P1 C15 C20 -175.3(2)
C15 C16 C17 C18 -0.3(5)
C16 C15 C20 C19 1.3(4)
C16 C17 C18 C19 1.6(5)
C17 C18 C19 C20 -1.4(5)
C18 C19 C20 C15 0.0(5)
C20 C15 C16 C17 -1.1(4)
F1 C22 C23 F2 -1.0(4)
F1 C22 C23 C24 179.3(3)
F2 C23 C24 F3 0.3(4)
F2 C23 C24 C25 -179.9(3)
F3 C24 C25 F4 0.0(5)
F3 C24 C25 C26 179.7(3)
F4 C25 C26 F5 0.5(4)
F4 C25 C26 C21 -178.2(3)
F6 C28 C29 F7 0.5(4)
F6 C28 C29 C30 -178.7(3)
F7 C29 C30 F8 0.1(4)
F7 C29 C30 C31 -179.1(3)
F8 C30 C31 F9 -0.3(4)
F8 C30 C31 C32 -179.6(3)
F9 C31 C32 F10 -0.5(4)
F9 C31 C32 C27 179.8(3)
F11 C34 C35 F12 0.6(4)
F11 C34 C35 C36 179.6(2)
F12 C35 C36 F13 -0.2(4)
F12 C35 C36 C37 178.7(3)
F13 C36 C37 F14 0.0(4)
F13 C36 C37 C38 179.4(2)
F14 C37 C38 F15 0.7(4)
F14 C37 C38 C33 179.7(2)
F16 C40 C41 F17 0.1(4)
F16 C40 C41 C42 179.7(2)
F17 C41 C42 F18 0.5(4)
F17 C41 C42 C43 -179.2(3)
F18 C42 C43 F19 0.0(4)
F18 C42 C43 C44 179.9(2)
F19 C43 C44 F20 -2.4(4)
F19 C43 C44 C39 177.5(2)
C21 C22 C23 F2 178.1(3)
C21 C22 C23 C24 -1.6(5)
C22 C21 C26 F5 177.9(2)
C22 C21 C26 C25 -3.5(4)
C22 C21 B1 C27 170.0(2)
C22 C21 B1 C33 -66.9(3)
C22 C21 B1 C39 54.5(3)
C22 C23 C24 F3 -179.9(3)
C22 C23 C24 C25 -0.1(5)
C23 C24 C25 F4 -179.8(3)
C23 C24 C25 C26 -0.1(5)
C24 C25 C26 F5 -179.2(3)
C24 C25 C26 C21 2.1(5)
C26 C21 C22 F1 -177.7(2)
C26 C21 C22 C23 3.2(4)
C26 C21 B1 C27 -15.9(4)
C26 C21 B1 C33 107.2(3)
C26 C21 B1 C39 -131.4(3)
C27 C28 C29 F7 -179.3(3)
C27 C28 C29 C30 1.5(5)
C28 C27 C32 F10 -177.5(3)
C28 C27 C32 C31 2.2(4)
C28 C27 B1 C21 -56.0(3)
C28 C27 B1 C33 -172.3(2)
C28 C27 B1 C39 65.7(3)
C28 C29 C30 F8 179.3(3)
C28 C29 C30 C31 0.1(5)
C29 C30 C31 F9 179.0(3)
C29 C30 C31 C32 -0.3(5)
C30 C31 C32 F10 178.8(3)
C30 C31 C32 C27 -0.9(5)
C32 C27 C28 F6 177.7(2)
C32 C27 C28 C29 -2.5(4)
C32 C27 B1 C21 131.8(3)
C32 C27 B1 C33 15.4(4)
C32 C27 B1 C39 -106.6(3)
C33 C34 C35 F12 -179.7(3)
C33 C34 C35 C36 -0.6(5)
C34 C33 C38 F15 177.7(2)
C34 C33 C38 C37 -1.2(4)
C34 C33 B1 C21 -65.8(3)
C34 C33 B1 C27 57.0(3)
C34 C33 B1 C39 172.9(2)
C34 C35 C36 F13 -179.2(3)
C34 C35 C36 C37 -0.4(4)
C35 C36 C37 F14 -178.8(3)
C35 C36 C37 C38 0.5(4)
C36 C37 C38 F15 -178.7(2)
C36 C37 C38 C33 0.3(4)
C38 C33 C34 F11 -178.9(2)
C38 C33 C34 C35 1.4(4)
C38 C33 B1 C21 107.0(3)
C38 C33 B1 C27 -130.2(3)
C38 C33 B1 C39 -14.3(4)
C39 C40 C41 F17 -178.8(3)
C39 C40 C41 C42 0.8(5)
C40 C39 C44 F20 -176.1(2)
C40 C39 C44 C43 4.0(4)
C40 C39 B1 C21 -171.5(2)
C40 C39 B1 C27 66.4(3)
C40 C39 B1 C33 -56.4(3)
C40 C41 C42 F18 -179.1(3)
C40 C41 C42 C43 1.2(4)
C41 C42 C43 F19 179.7(3)
C41 C42 C43 C44 -0.4(4)
C42 C43 C44 F20 177.7(2)
C42 C43 C44 C39 -2.4(4)
C44 C39 C40 F16 177.9(2)
C44 C39 C40 C41 -3.3(4)
C44 C39 B1 C21 14.2(4)
C44 C39 B1 C27 -107.9(3)
C44 C39 B1 C33 129.3(3)
B1 C21 C22 F1 -2.8(4)
B1 C21 C22 C23 178.2(3)
B1 C21 C26 F5 3.5(4)
B1 C21 C26 C25 -177.9(3)
B1 C27 C28 F6 4.4(4)
B1 C27 C28 C29 -175.9(3)
B1 C27 C32 F10 -4.8(4)
B1 C27 C32 C31 174.9(3)
B1 C33 C34 F11 -5.1(4)
B1 C33 C34 C35 175.2(3)
B1 C33 C38 F15 4.6(4)
B1 C33 C38 C37 -174.4(3)
B1 C39 C40 F16 2.8(4)
B1 C39 C40 C41 -178.4(3)
B1 C39 C44 F20 -1.5(4)
B1 C39 C44 C43 178.6(3)
